data_7029957
loop_
_publ_author_name
'Hoeke, Veronika'
'Heidemeier, Maik'
'Krickemeyer, Erich'
'Stammler, Anja'
'B\"ogge, Hartmut'
'Schnack, J\"urgen'
'Glaser, Thorsten'

_publ_section_title
;
 Structural influences on the exchange coupling and zero-field splitting
 in the single-molecule magnet [Mn(III)6Mn(III)]3+.
;
_journal_issue 41
_journal_name_full 'Dalton transactions (Cambridge, England : 2003)'
_journal_page_first 12942
_journal_page_last 12959
_journal_paper_doi 10.1039/c2dt31590d
_journal_volume 41
_journal_year 2012
_chemical_formula_sum 'C159 H252 B3 F12 Mn7 N18 O27'
_chemical_formula_weight 3492.80
_chemical_name_systematic
;
?
;
_space_group_IT_number 14
_symmetry_cell_setting monoclinic
_symmetry_space_group_name_Hall '-P 2yn'
_symmetry_space_group_name_H-M 'P 1 21/n 1'
_atom_sites_solution_hydrogens mixed
_atom_sites_solution_primary direct
_atom_sites_solution_secondary difmap
_audit_creation_method SHELXL-97
_cell_angle_alpha 90.00
_cell_angle_beta 93.5140(10)
_cell_angle_gamma 90.00
_cell_formula_units_Z 2
_cell_length_a 18.5754(9)
_cell_length_b 25.7886(13)
_cell_length_c 19.4912(9)
_cell_measurement_reflns_used 7098
_cell_measurement_temperature 183(2)
_cell_measurement_theta_max 26.97
_cell_measurement_theta_min 2.33
_cell_volume 9319.4(8)
_computing_cell_refinement 'SAINT (Bruker AXS, 2001)'
_computing_data_collection 'SMART (Bruker AXS, 2001)'
_computing_data_reduction 'SAINT (Bruker AXS, 2001)'
_computing_molecular_graphics 'DIAMOND 2.1 (Crystal Impact, 2001)'
_computing_publication_material 'SHELXL-97 (Sheldrick, 1997)'
_computing_structure_refinement 'SHELXL-97 (Sheldrick, 1997)'
_computing_structure_solution 'SHELXS-97 (Sheldrick, 1997)'
_diffrn_ambient_temperature 183(2)
_diffrn_measured_fraction_theta_full 0.993
_diffrn_measured_fraction_theta_max 0.993
_diffrn_measurement_device_type 'Bruker AXS SMART 1K'
_diffrn_measurement_method omega-scan
_diffrn_radiation_monochromator graphite
_diffrn_radiation_source 'fine-focus sealed tube'
_diffrn_radiation_type MoK\a
_diffrn_radiation_wavelength 0.71073
_diffrn_reflns_av_R_equivalents 0.0453
_diffrn_reflns_av_sigmaI/netI 0.0387
_diffrn_reflns_limit_h_max 23
_diffrn_reflns_limit_h_min -23
_diffrn_reflns_limit_k_max 32
_diffrn_reflns_limit_k_min -32
_diffrn_reflns_limit_l_max 24
_diffrn_reflns_limit_l_min -24
_diffrn_reflns_number 94863
_diffrn_reflns_theta_full 27.05
_diffrn_reflns_theta_max 27.05
_diffrn_reflns_theta_min 1.47
_diffrn_standards_decay_% 0
_diffrn_standards_interval_count 0
_diffrn_standards_interval_time 0
_diffrn_standards_number 0
_exptl_absorpt_coefficient_mu 0.536
_exptl_absorpt_correction_T_max 0.9003
_exptl_absorpt_correction_T_min 0.8556
_exptl_absorpt_correction_type multi-scan
_exptl_absorpt_process_details 'SADABS 2.10 (Bruker AXS, 2003)'
_exptl_crystal_colour brown
_exptl_crystal_density_diffrn 1.245
_exptl_crystal_density_method 'not measured'
_exptl_crystal_description plates
_exptl_crystal_F_000 3692
_exptl_crystal_size_max 0.30
_exptl_crystal_size_mid 0.30
_exptl_crystal_size_min 0.20
_refine_diff_density_max 1.298
_refine_diff_density_min -0.874
_refine_diff_density_rms 0.102
_refine_ls_extinction_method none
_refine_ls_goodness_of_fit_ref 1.063
_refine_ls_hydrogen_treatment mixed
_refine_ls_matrix_type full
_refine_ls_number_parameters 1019
_refine_ls_number_reflns 20311
_refine_ls_number_restraints 75
_refine_ls_restrained_S_all 1.081
_refine_ls_R_factor_all 0.0861
_refine_ls_R_factor_gt 0.0607
_refine_ls_shift/su_max 0.013
_refine_ls_shift/su_mean 0.000
_refine_ls_structure_factor_coef Fsqd
_refine_ls_weighting_details 'calc w=1/[\s^2^(Fo^2^)+(0.0966P)^2^+16.5880P] where P=(Fo^2^+2Fc^2^)/3'
_refine_ls_weighting_scheme calc
_refine_ls_wR_factor_gt 0.1639
_refine_ls_wR_factor_ref 0.1869
_reflns_number_gt 15172
_reflns_number_total 20311
_reflns_threshold_expression >2sigma(I)
_cod_data_source_file c2dt31590d.txt
_cod_data_source_block gl1536
_cod_original_sg_symbol_H-M P2(1)/n
_cod_database_code 7029957

loop_
_symmetry_equiv_pos_as_xyz
'x, y, z'
'-x+1/2, y+1/2, -z+1/2'
'-x, -y, -z'
'x-1/2, -y-1/2, z-1/2'

loop_
_atom_site_label
_atom_site_type_symbol
_atom_site_fract_x
_atom_site_fract_y
_atom_site_fract_z
_atom_site_U_iso_or_equiv
_atom_site_adp_type
_atom_site_occupancy
_atom_site_symmetry_multiplicity
_atom_site_calc_flag
_atom_site_refinement_flags
_atom_site_disorder_assembly
_atom_site_disorder_group
Mn1 Mn 0.38853(2) 0.319636(19) 0.91870(3) 0.02000(12) Uani 1 1 d . . .
Mn2 Mn 0.70704(3) 0.375905(19) 1.10006(2) 0.01924(12) Uani 1 1 d . . .
Mn3 Mn 0.63899(3) 0.470580(18) 0.77563(2) 0.01844(12) Uani 1 1 d . . .
Mn4 Mn 0.5000 0.5000 1.0000 0.01740(15) Uani 1 2 d S . .
O11 O 0.46905(12) 0.31999(9) 0.86361(12) 0.0217(5) Uani 1 1 d . . .
O12 O 0.32098(12) 0.34145(9) 0.84920(12) 0.0260(5) Uani 1 1 d . . .
O21 O 0.65360(12) 0.32962(8) 1.04095(11) 0.0213(5) Uani 1 1 d . . .
O22 O 0.66772(13) 0.35391(9) 1.18137(12) 0.0248(5) Uani 1 1 d . . .
O31 O 0.67988(11) 0.41723(8) 0.83167(11) 0.0204(5) Uani 1 1 d . . .
O32 O 0.71459(12) 0.51798(9) 0.79200(12) 0.0237(5) Uani 1 1 d . . .
N11 N 0.45127(14) 0.28741(10) 0.99314(14) 0.0217(6) Uani 1 1 d . . .
N12 N 0.31195(15) 0.30691(11) 0.98334(15) 0.0260(6) Uani 1 1 d . . .
N21 N 0.76193(14) 0.39802(10) 1.02098(14) 0.0213(6) Uani 1 1 d . . .
N22 N 0.77732(15) 0.42092(11) 1.15223(15) 0.0240(6) Uani 1 1 d . . .
N31 N 0.56364(14) 0.42059(10) 0.74266(14) 0.0209(5) Uani 1 1 d . . .
N32 N 0.59252(15) 0.51529(11) 0.70325(14) 0.0225(6) Uani 1 1 d . . .
C1 C 0.53371(16) 0.33414(11) 0.88602(16) 0.0177(6) Uani 1 1 d . . .
C2 C 0.56274(16) 0.31989(11) 0.95261(16) 0.0183(6) Uani 1 1 d . . .
C3 C 0.63100(16) 0.33983(11) 0.97751(16) 0.0177(6) Uani 1 1 d . . .
C4 C 0.67249(16) 0.37045(12) 0.93378(16) 0.0179(6) Uani 1 1 d . . .
C5 C 0.64265(16) 0.38482(11) 0.86778(16) 0.0178(6) Uani 1 1 d . . .
C6 C 0.57520(17) 0.36537(12) 0.84190(16) 0.0186(6) Uani 1 1 d . . .
C11 C 0.52144(17) 0.28710(12) 0.99793(16) 0.0195(6) Uani 1 1 d . . .
C12 C 0.56066(19) 0.25043(14) 1.04756(19) 0.0281(7) Uani 1 1 d . . .
H12A H 0.5357 0.2169 1.0467 0.042 Uiso 1 1 calc R . .
H12B H 0.5615 0.2650 1.0941 0.042 Uiso 1 1 calc R . .
H12C H 0.6102 0.2456 1.0341 0.042 Uiso 1 1 calc R . .
C13 C 0.40837(19) 0.25601(15) 1.0387(2) 0.0302(8) Uani 1 1 d . . .
H13A H 0.4362 0.2498 1.0829 0.036 Uiso 1 1 calc R . .
H13B H 0.3968 0.2220 1.0171 0.036 Uiso 1 1 calc R . .
C14 C 0.33810(19) 0.28544(16) 1.0516(2) 0.0327(8) Uani 1 1 d . . .
C15 C 0.3536(2) 0.33107(19) 1.1007(2) 0.0445(10) Uani 1 1 d . . .
H15A H 0.3901 0.3536 1.0820 0.067 Uiso 1 1 calc R . .
H15B H 0.3715 0.3179 1.1457 0.067 Uiso 1 1 calc R . .
H15C H 0.3092 0.3508 1.1056 0.067 Uiso 1 1 calc R . .
C16 C 0.2846(2) 0.2470(2) 1.0801(3) 0.0528(13) Uani 1 1 d . . .
H16A H 0.2678 0.2229 1.0436 0.079 Uiso 1 1 calc R . .
H16B H 0.2433 0.2659 1.0966 0.079 Uiso 1 1 calc R . .
H16C H 0.3084 0.2275 1.1182 0.079 Uiso 1 1 calc R . .
C17 C 0.24506(19) 0.31772(15) 0.9711(2) 0.0299(8) Uani 1 1 d . . .
H17A H 0.2139 0.3101 1.0067 0.036 Uiso 1 1 calc R . .
C21 C 0.74437(17) 0.38918(12) 0.95682(17) 0.0192(6) Uani 1 1 d . . .
C22 C 0.80130(17) 0.39483(14) 0.90555(18) 0.0247(7) Uani 1 1 d . . .
H22A H 0.8467 0.3799 0.9246 0.037 Uiso 1 1 calc R . .
H22B H 0.8084 0.4317 0.8956 0.037 Uiso 1 1 calc R . .
H22C H 0.7858 0.3766 0.8630 0.037 Uiso 1 1 calc R . .
C23 C 0.83404(18) 0.41708(15) 1.04431(19) 0.0279(7) Uani 1 1 d . . .
H23A H 0.8542 0.4383 1.0078 0.034 Uiso 1 1 calc R . .
H23B H 0.8668 0.3874 1.0543 0.034 Uiso 1 1 calc R . .
C24 C 0.82810(19) 0.44975(15) 1.10905(19) 0.0293(8) Uani 1 1 d . . .
C25 C 0.7941(3) 0.50247(15) 1.0921(2) 0.0393(9) Uani 1 1 d . . .
H25A H 0.7468 0.4975 1.0680 0.059 Uiso 1 1 calc R . .
H25B H 0.8253 0.5220 1.0627 0.059 Uiso 1 1 calc R . .
H25C H 0.7885 0.5218 1.1348 0.059 Uiso 1 1 calc R . .
C26 C 0.9036(2) 0.45497(19) 1.1448(2) 0.0430(10) Uani 1 1 d . . .
H26A H 0.9189 0.4214 1.1644 0.065 Uiso 1 1 calc R . .
H26B H 0.9025 0.4808 1.1817 0.065 Uiso 1 1 calc R . .
H26C H 0.9378 0.4661 1.1114 0.065 Uiso 1 1 calc R . .
C27 C 0.77688(19) 0.43051(14) 1.21673(18) 0.0274(7) Uani 1 1 d . . .
H27D H 0.8119 0.4545 1.2348 0.033 Uiso 1 1 calc R . .
C31 C 0.54697(16) 0.37723(12) 0.77224(17) 0.0196(6) Uani 1 1 d . . .
C32 C 0.50176(19) 0.33782(14) 0.73204(18) 0.0269(7) Uani 1 1 d . . .
H32A H 0.5187 0.3348 0.6856 0.040 Uiso 1 1 calc R . .
H32B H 0.4512 0.3489 0.7293 0.040 Uiso 1 1 calc R . .
H32C H 0.5059 0.3041 0.7552 0.040 Uiso 1 1 calc R . .
C33 C 0.5360(2) 0.43382(14) 0.67249(17) 0.0267(7) Uani 1 1 d . . .
H33A H 0.4892 0.4163 0.6618 0.032 Uiso 1 1 calc R . .
H33B H 0.5704 0.4221 0.6389 0.032 Uiso 1 1 calc R . .
C34 C 0.52620(19) 0.49284(13) 0.66757(18) 0.0267(7) Uani 1 1 d . . .
C35 C 0.4617(2) 0.51021(16) 0.7069(2) 0.0371(9) Uani 1 1 d . . .
H35A H 0.4581 0.5481 0.7055 0.056 Uiso 1 1 calc R . .
H35B H 0.4682 0.4986 0.7547 0.056 Uiso 1 1 calc R . .
H35C H 0.4175 0.4950 0.6856 0.056 Uiso 1 1 calc R . .
C36 C 0.5180(2) 0.50756(17) 0.5918(2) 0.0412(10) Uani 1 1 d . . .
H36A H 0.5056 0.5444 0.5875 0.062 Uiso 1 1 calc R . .
H36B H 0.4796 0.4867 0.5688 0.062 Uiso 1 1 calc R . .
H36C H 0.5635 0.5011 0.5703 0.062 Uiso 1 1 calc R . .
C37 C 0.61360(19) 0.56163(13) 0.68869(19) 0.0276(7) Uani 1 1 d . . .
H37A H 0.5857 0.5797 0.6538 0.033 Uiso 1 1 calc R . .
C101 C 0.25073(17) 0.35043(13) 0.85045(19) 0.0255(7) Uani 1 1 d . . .
C102 C 0.21195(18) 0.34005(14) 0.90936(19) 0.0280(7) Uani 1 1 d . . .
C103 C 0.13748(19) 0.35050(15) 0.9089(2) 0.0339(8) Uani 1 1 d . . .
H10A H 0.1122 0.3426 0.9485 0.041 Uiso 1 1 calc R . .
C104 C 0.10057(19) 0.37177(15) 0.8528(2) 0.0336(8) Uani 1 1 d . . .
C105 C 0.13910(19) 0.38059(15) 0.7945(2) 0.0331(8) Uani 1 1 d . . .
H10B H 0.1136 0.3947 0.7550 0.040 Uiso 1 1 calc R . .
C106 C 0.21236(18) 0.37016(14) 0.7901(2) 0.0296(8) Uani 1 1 d . . .
C110 C 0.2509(2) 0.37860(18) 0.7236(2) 0.0386(9) Uani 1 1 d . . .
C111 C 0.2837(2) 0.32704(19) 0.7002(2) 0.0454(10) Uani 1 1 d . . .
H11A H 0.2449 0.3023 0.6881 0.068 Uiso 1 1 calc R . .
H11B H 0.3153 0.3128 0.7376 0.068 Uiso 1 1 calc R . .
H11C H 0.3117 0.3333 0.6600 0.068 Uiso 1 1 calc R . .
C112 C 0.3109(2) 0.41898(18) 0.7343(3) 0.0485(11) Uani 1 1 d . . .
H11D H 0.2900 0.4522 0.7474 0.073 Uiso 1 1 calc R . .
H11E H 0.3352 0.4233 0.6915 0.073 Uiso 1 1 calc R . .
H11F H 0.3458 0.4073 0.7708 0.073 Uiso 1 1 calc R . .
C113 C 0.1989(3) 0.3974(3) 0.6642(3) 0.0710(18) Uani 1 1 d . . .
H11G H 0.1774 0.4306 0.6768 0.106 Uiso 1 1 calc R . .
H11H H 0.1606 0.3717 0.6554 0.106 Uiso 1 1 calc R . .
H11I H 0.2255 0.4020 0.6228 0.106 Uiso 1 1 calc R . .
C120 C 0.0190(2) 0.38326(16) 0.8545(2) 0.0393(10) Uani 1 1 d . . .
C121 C 0.0059(2) 0.41557(17) 0.9187(2) 0.0406(10) Uani 1 1 d . . .
H12D H -0.0450 0.4256 0.9180 0.061 Uiso 1 1 calc R . .
H12E H 0.0360 0.4468 0.9192 0.061 Uiso 1 1 calc R . .
H12F H 0.0183 0.3949 0.9600 0.061 Uiso 1 1 calc R . .
C122 C -0.0214(2) 0.33218(19) 0.8563(4) 0.0644(17) Uani 1 1 d . . .
H12G H -0.0734 0.3388 0.8525 0.097 Uiso 1 1 calc R . .
H12H H -0.0086 0.3143 0.8998 0.097 Uiso 1 1 calc R . .
H12I H -0.0082 0.3104 0.8178 0.097 Uiso 1 1 calc R . .
C123 C -0.0104(2) 0.4138(2) 0.7913(3) 0.0587(14) Uani 1 1 d . . .
H88A H -0.0618 0.4208 0.7952 0.088 Uiso 1 1 calc R . .
H88B H -0.0038 0.3935 0.7497 0.088 Uiso 1 1 calc R . .
H88C H 0.0158 0.4467 0.7887 0.088 Uiso 1 1 calc R . .
C201 C 0.67553(18) 0.37180(13) 1.24454(17) 0.0232(7) Uani 1 1 d . . .
C202 C 0.72928(19) 0.40896(14) 1.26462(18) 0.0261(7) Uani 1 1 d . . .
C203 C 0.7385(2) 0.42562(15) 1.33319(19) 0.0308(8) Uani 1 1 d . . .
H56A H 0.7750 0.4503 1.3453 0.037 Uiso 1 1 calc R . .
C204 C 0.6959(2) 0.40706(15) 1.38352(18) 0.0298(8) Uani 1 1 d . . .
C205 C 0.64238(19) 0.37095(14) 1.36236(18) 0.0276(7) Uani 1 1 d . . .
H44A H 0.6124 0.3579 1.3962 0.033 Uiso 1 1 calc R . .
C206 C 0.63024(18) 0.35300(13) 1.29542(18) 0.0242(7) Uani 1 1 d . . .
C210 C 0.57000(19) 0.31399(14) 1.27617(19) 0.0283(7) Uani 1 1 d . . .
C211 C 0.5238(2) 0.30279(18) 1.3368(2) 0.0415(10) Uani 1 1 d . . .
H76A H 0.5542 0.2883 1.3750 0.062 Uiso 1 1 calc R . .
H76B H 0.4859 0.2779 1.3227 0.062 Uiso 1 1 calc R . .
H76C H 0.5016 0.3351 1.3517 0.062 Uiso 1 1 calc R . .
C212 C 0.6035(2) 0.26276(15) 1.2538(2) 0.0357(9) Uani 1 1 d . . .
H53A H 0.6307 0.2470 1.2931 0.054 Uiso 1 1 calc R . .
H53B H 0.6361 0.2695 1.2171 0.054 Uiso 1 1 calc R . .
H53C H 0.5652 0.2391 1.2368 0.054 Uiso 1 1 calc R . .
C213 C 0.5188(2) 0.33552(17) 1.2179(2) 0.0374(9) Uani 1 1 d . . .
H72A H 0.4948 0.3667 1.2339 0.056 Uiso 1 1 calc R . .
H72B H 0.4826 0.3093 1.2043 0.056 Uiso 1 1 calc R . .
H72C H 0.5466 0.3443 1.1783 0.056 Uiso 1 1 calc R . .
C220 C 0.7090(2) 0.42418(17) 1.4585(2) 0.0374(9) Uani 1 1 d . . .
C221 C 0.6536(3) 0.4019(2) 1.5046(2) 0.0559(13) Uani 1 1 d . . .
H21A H 0.6053 0.4138 1.4885 0.084 Uiso 1 1 calc R . .
H21B H 0.6643 0.4137 1.5519 0.084 Uiso 1 1 calc R . .
H21C H 0.6554 0.3640 1.5030 0.084 Uiso 1 1 calc R . .
C222 C 0.7837(3) 0.4067(3) 1.4855(2) 0.0617(15) Uani 1 1 d . . .
H96A H 0.7866 0.3688 1.4837 0.093 Uiso 1 1 calc R . .
H96B H 0.7926 0.4184 1.5331 0.093 Uiso 1 1 calc R . .
H96C H 0.8201 0.4218 1.4570 0.093 Uiso 1 1 calc R . .
C223 C 0.7043(4) 0.4841(2) 1.4618(3) 0.0637(15) Uani 1 1 d . . .
H94A H 0.6565 0.4953 1.4435 0.096 Uiso 1 1 calc R . .
H94B H 0.7414 0.4993 1.4344 0.096 Uiso 1 1 calc R . .
H94C H 0.7119 0.4955 1.5097 0.096 Uiso 1 1 calc R . .
C301 C 0.72312(17) 0.56620(12) 0.77020(17) 0.0210(6) Uani 1 1 d . . .
C302 C 0.67484(19) 0.58847(13) 0.71991(19) 0.0260(7) Uani 1 1 d . . .
C303 C 0.6868(2) 0.63952(14) 0.6957(2) 0.0312(8) Uani 1 1 d . . .
H63A H 0.6538 0.6539 0.6617 0.037 Uiso 1 1 calc R . .
C304 C 0.7446(2) 0.66860(14) 0.7200(2) 0.0303(8) Uani 1 1 d . . .
C305 C 0.7915(2) 0.64584(13) 0.77025(19) 0.0290(8) Uani 1 1 d . . .
H40A H 0.8315 0.6657 0.7878 0.035 Uiso 1 1 calc R . .
C306 C 0.78350(18) 0.59588(13) 0.79636(18) 0.0250(7) Uani 1 1 d . . .
C310 C 0.83836(19) 0.57278(14) 0.8499(2) 0.0300(8) Uani 1 1 d . . .
C311 C 0.8019(2) 0.55516(17) 0.9148(2) 0.0389(9) Uani 1 1 d . . .
H68A H 0.7625 0.5311 0.9018 0.058 Uiso 1 1 calc R . .
H68B H 0.7824 0.5854 0.9378 0.058 Uiso 1 1 calc R . .
H68C H 0.8374 0.5377 0.9461 0.058 Uiso 1 1 calc R . .
C312 C 0.8763(2) 0.52659(16) 0.8187(2) 0.0389(9) Uani 1 1 d . . .
H62A H 0.8404 0.5005 0.8036 0.058 Uiso 1 1 calc R . .
H62B H 0.9106 0.5114 0.8533 0.058 Uiso 1 1 calc R . .
H62C H 0.9022 0.5383 0.7792 0.058 Uiso 1 1 calc R . .
C313 C 0.8969(2) 0.61236(17) 0.8737(3) 0.0478(11) Uani 1 1 d . . .
H78A H 0.8740 0.6435 0.8911 0.072 Uiso 1 1 calc R . .
H78B H 0.9254 0.6217 0.8349 0.072 Uiso 1 1 calc R . .
H78C H 0.9286 0.5970 0.9104 0.072 Uiso 1 1 calc R . .
C320 C 0.7578(2) 0.72300(15) 0.6911(2) 0.0408(10) Uani 1 1 d . . .
C321 C 0.6913(3) 0.7570(2) 0.7021(4) 0.083(2) Uani 1 1 d . . .
H85A H 0.6496 0.7432 0.6748 0.125 Uiso 1 1 calc R . .
H85B H 0.7008 0.7926 0.6877 0.125 Uiso 1 1 calc R . .
H85C H 0.6813 0.7567 0.7509 0.125 Uiso 1 1 calc R . .
C322 C 0.8221(3) 0.7500(2) 0.7272(3) 0.0644(16) Uani 1 1 d . . .
H90A H 0.8660 0.7300 0.7205 0.097 Uiso 1 1 calc R . .
H90B H 0.8147 0.7526 0.7765 0.097 Uiso 1 1 calc R . .
H90C H 0.8270 0.7849 0.7080 0.097 Uiso 1 1 calc R . .
C323 C 0.7694(4) 0.7191(2) 0.6153(3) 0.079(2) Uani 1 1 d . . .
H97A H 0.7241 0.7092 0.5904 0.118 Uiso 1 1 calc R . .
H97B H 0.8062 0.6928 0.6079 0.118 Uiso 1 1 calc R . .
H97C H 0.7854 0.7527 0.5984 0.118 Uiso 1 1 calc R . .
N41 N 0.41608(16) 0.39847(11) 0.95579(16) 0.0286(6) Uani 1 1 d . . .
N42 N 0.62430(16) 0.43616(12) 1.07679(16) 0.0289(6) Uani 1 1 d . . .
N43 N 0.57774(16) 0.49795(12) 0.86169(16) 0.0275(6) Uani 1 1 d . . .
C41 C 0.44702(18) 0.43547(13) 0.97196(17) 0.0230(7) Uani 1 1 d . . .
C42 C 0.57878(17) 0.45907(12) 1.04817(17) 0.0217(7) Uani 1 1 d . . .
C43 C 0.55008(17) 0.49872(12) 0.91274(18) 0.0221(7) Uani 1 1 d . . .
O401 O 0.36491(15) 0.23466(11) 0.87999(17) 0.0417(7) Uani 1 1 d D . .
H41O H 0.3997(19) 0.2140(17) 0.888(3) 0.059(16) Uiso 1 1 d D . .
C401 C 0.2980(2) 0.21607(18) 0.8510(3) 0.0518(12) Uani 1 1 d . . .
H84A H 0.3013 0.1786 0.8433 0.078 Uiso 1 1 calc R . .
H84B H 0.2864 0.2336 0.8070 0.078 Uiso 1 1 calc R . .
H84C H 0.2601 0.2232 0.8825 0.078 Uiso 1 1 calc R . .
O402 O 0.79185(15) 0.30829(11) 1.11035(15) 0.0369(6) Uani 1 1 d D . .
H42O H 0.8291(17) 0.313(2) 1.136(2) 0.055(15) Uiso 1 1 d D . .
C402 C 0.8031(3) 0.27237(18) 1.0568(3) 0.0507(12) Uani 1 1 d . . .
H82A H 0.8392 0.2467 1.0729 0.076 Uiso 1 1 calc R . .
H82B H 0.8203 0.2909 1.0170 0.076 Uiso 1 1 calc R . .
H82C H 0.7576 0.2548 1.0435 0.076 Uiso 1 1 calc R . .
O403 O 0.70907(16) 0.43669(11) 0.68640(14) 0.0353(6) Uani 1 1 d D . .
H43O H 0.730(5) 0.459(3) 0.662(4) 0.15(4) Uiso 1 1 d D . .
C403 C 0.7359(3) 0.3848(2) 0.6887(3) 0.0631(16) Uani 1 1 d . . .
H99A H 0.7533 0.3756 0.6438 0.095 Uiso 1 1 calc R . .
H99B H 0.6972 0.3610 0.6999 0.095 Uiso 1 1 calc R . .
H99C H 0.7757 0.3822 0.7239 0.095 Uiso 1 1 calc R . .
O1M O -0.0805(5) 0.1420(3) -0.0440(4) 0.061(2) Uiso 0.50 1 d P A 1
O1MB O -0.0564(6) 0.1256(4) -0.0269(6) 0.087(3) Uiso 0.50 1 d P A 2
C1M C -0.1194(4) 0.1230(3) 0.0104(4) 0.0805(18) Uiso 1 1 d . . .
O2M O 0.8229(3) 0.49327(18) 0.6404(2) 0.0805(12) Uiso 1 1 d . . .
C2M C 0.8233(4) 0.5445(3) 0.6172(4) 0.091(2) Uiso 1 1 d . . .
O3M O 0.4390(7) 0.0704(5) 0.1119(6) 0.085(3) Uiso 0.40 1 d P B 1
O3MB O 0.478(2) 0.1085(15) 0.052(2) 0.062(9) Uiso 0.10 1 d P B 2
C3M C 0.4459(8) 0.1224(6) 0.1032(8) 0.083(4) Uiso 0.50 1 d P . .
C4M C 0.9428(6) 0.3089(4) 1.2273(5) 0.091(4) Uiso 1 1 d . . .
O4M O 0.9289(3) 0.31962(19) 1.1619(2) 0.0778(11) Uiso 1 1 d . . .
O5M O 0.4627(3) 0.1597(2) 0.9139(3) 0.0879(13) Uiso 1 1 d . . .
C5M C 0.5354(4) 0.1711(3) 0.8957(4) 0.091(2) Uiso 1 1 d . . .
B2 B 0.0490(4) 0.2429(3) 0.0584(4) 0.0750(19) Uiso 1 1 d D . .
F5 F 0.1025(4) 0.2463(4) 0.0115(4) 0.100(3) Uiso 0.607(10) 1 d PD C 1
F6 F 0.0245(4) 0.1936(3) 0.0495(4) 0.098(3) Uiso 0.607(10) 1 d PD C 1
F7 F 0.0828(7) 0.2508(5) 0.1209(5) 0.164(5) Uiso 0.607(10) 1 d PD C 1
F8 F 0.0026(5) 0.2828(4) 0.0400(5) 0.141(4) Uiso 0.607(10) 1 d PD C 1
F5B F 0.1042(5) 0.2670(5) 0.0352(6) 0.083(3) Uiso 0.393(10) 1 d PD C 2
F6B F 0.0954(14) 0.2066(10) 0.0932(15) 0.260(13) Uiso 0.393(10) 1 d PD C 2
F7B F 0.0322(6) 0.2609(4) 0.1216(4) 0.075(3) Uiso 0.393(10) 1 d PD C 2
F8B F -0.0059(9) 0.2198(8) 0.0231(9) 0.158(7) Uiso 0.393(10) 1 d PD C 2
B1 B 0.4574(9) 0.0290(6) -0.1397(8) 0.079(4) Uiso 0.50 1 d PD . .
F4 F 0.4379(12) 0.0702(7) -0.1717(11) 0.264(9) Uiso 0.50 1 d PD . .
F3 F 0.4638(8) 0.0510(6) -0.0790(7) 0.175(5) Uiso 0.50 1 d PD . .
F1 F 0.4145(10) -0.0014(8) -0.1745(10) 0.248(9) Uiso 0.50 1 d PD . .
F2 F 0.5216(10) 0.0080(9) -0.1536(12) 0.280(10) Uiso 0.50 1 d PD . .

loop_
_atom_site_aniso_label
_atom_site_aniso_U_11
_atom_site_aniso_U_22
_atom_site_aniso_U_33
_atom_site_aniso_U_23
_atom_site_aniso_U_13
_atom_site_aniso_U_12
Mn1 0.0149(2) 0.0181(2) 0.0273(3) 0.00023(19) 0.00345(18) -0.00185(18)
Mn2 0.0175(2) 0.0186(2) 0.0216(2) 0.00113(18) 0.00121(18) -0.00265(18)
Mn3 0.0184(2) 0.0155(2) 0.0215(2) 0.00196(18) 0.00255(18) -0.00139(18)
Mn4 0.0170(3) 0.0130(3) 0.0225(3) -0.0020(2) 0.0044(3) 0.0015(2)
O11 0.0172(11) 0.0241(12) 0.0239(12) -0.0006(9) 0.0018(9) -0.0026(9)
O12 0.0171(11) 0.0290(13) 0.0319(13) 0.0012(10) 0.0019(9) -0.0007(9)
O21 0.0219(11) 0.0183(11) 0.0233(12) 0.0035(9) -0.0014(9) -0.0049(9)
O22 0.0287(12) 0.0240(12) 0.0217(12) 0.0003(9) 0.0023(9) -0.0056(10)
O31 0.0181(11) 0.0181(11) 0.0255(12) 0.0045(9) 0.0044(9) -0.0018(8)
O32 0.0211(11) 0.0176(11) 0.0324(13) 0.0058(9) -0.0002(9) -0.0040(9)
N11 0.0192(13) 0.0183(13) 0.0280(15) 0.0041(11) 0.0043(11) -0.0029(10)
N12 0.0201(14) 0.0261(15) 0.0323(16) 0.0005(12) 0.0057(12) -0.0036(11)
N21 0.0165(13) 0.0203(13) 0.0273(15) 0.0010(11) 0.0026(11) -0.0024(10)
N22 0.0223(14) 0.0211(14) 0.0284(15) 0.0023(11) 0.0001(11) -0.0042(11)
N31 0.0197(13) 0.0196(13) 0.0231(14) -0.0002(11) -0.0004(10) -0.0016(10)
N32 0.0222(14) 0.0211(13) 0.0242(14) 0.0038(11) 0.0018(11) -0.0008(11)
C1 0.0170(14) 0.0115(13) 0.0250(16) -0.0041(12) 0.0046(12) -0.0007(11)
C2 0.0174(14) 0.0131(14) 0.0245(16) 0.0023(12) 0.0032(12) 0.0005(11)
C3 0.0174(14) 0.0133(14) 0.0226(15) -0.0017(12) 0.0028(12) 0.0036(11)
C4 0.0148(14) 0.0146(14) 0.0247(16) -0.0006(12) 0.0043(12) 0.0008(11)
C5 0.0187(15) 0.0120(13) 0.0233(16) -0.0020(11) 0.0052(12) 0.0013(11)
C6 0.0195(15) 0.0142(14) 0.0224(15) -0.0010(12) 0.0041(12) 0.0016(11)
C11 0.0215(15) 0.0139(14) 0.0232(16) -0.0014(12) 0.0030(12) -0.0017(12)
C12 0.0255(17) 0.0231(17) 0.036(2) 0.0098(14) 0.0015(14) -0.0045(13)
C13 0.0237(17) 0.0329(19) 0.035(2) 0.0113(15) 0.0070(14) -0.0040(14)
C14 0.0237(17) 0.042(2) 0.034(2) 0.0067(17) 0.0079(15) -0.0031(15)
C15 0.038(2) 0.064(3) 0.031(2) -0.005(2) 0.0029(17) 0.012(2)
C16 0.028(2) 0.074(3) 0.058(3) 0.031(3) 0.0120(19) -0.004(2)
C17 0.0209(17) 0.0330(19) 0.037(2) -0.0015(15) 0.0093(14) -0.0047(14)
C21 0.0186(15) 0.0135(14) 0.0258(16) 0.0012(12) 0.0032(12) 0.0018(11)
C22 0.0174(15) 0.0311(18) 0.0261(17) -0.0008(14) 0.0062(13) -0.0015(13)
C23 0.0187(16) 0.0342(19) 0.0313(19) -0.0006(15) 0.0041(13) -0.0073(14)
C24 0.0270(18) 0.0319(19) 0.0290(18) 0.0026(15) 0.0019(14) -0.0123(15)
C25 0.055(3) 0.0261(19) 0.037(2) 0.0008(16) 0.0089(19) -0.0105(18)
C26 0.033(2) 0.059(3) 0.036(2) -0.003(2) -0.0016(17) -0.022(2)
C27 0.0297(18) 0.0245(17) 0.0274(18) -0.0013(14) -0.0023(14) -0.0055(14)
C31 0.0167(14) 0.0182(15) 0.0244(16) -0.0025(12) 0.0048(12) 0.0013(12)
C32 0.0311(18) 0.0224(17) 0.0270(18) -0.0018(14) 0.0002(14) -0.0061(14)
C33 0.0315(18) 0.0253(17) 0.0227(17) 0.0019(13) -0.0025(14) -0.0038(14)
C34 0.0277(18) 0.0228(17) 0.0287(18) 0.0050(14) -0.0053(14) -0.0043(14)
C35 0.0245(18) 0.031(2) 0.055(3) 0.0024(18) -0.0022(17) -0.0001(15)
C36 0.049(2) 0.039(2) 0.034(2) 0.0121(17) -0.0139(18) -0.0105(19)
C37 0.0268(17) 0.0230(17) 0.0330(19) 0.0069(14) 0.0016(14) 0.0011(14)
C101 0.0183(15) 0.0207(16) 0.038(2) -0.0037(14) 0.0035(14) -0.0020(12)
C102 0.0205(16) 0.0269(17) 0.037(2) -0.0042(15) 0.0044(14) -0.0006(13)
C103 0.0223(17) 0.034(2) 0.046(2) -0.0058(17) 0.0100(16) -0.0020(15)
C104 0.0173(16) 0.0315(19) 0.052(2) -0.0091(17) 0.0012(15) 0.0014(14)
C105 0.0219(17) 0.0306(19) 0.046(2) 0.0014(16) -0.0040(15) 0.0024(14)
C106 0.0197(16) 0.0275(18) 0.041(2) 0.0015(15) 0.0005(14) -0.0006(14)
C110 0.0275(19) 0.049(2) 0.039(2) 0.0084(18) -0.0007(16) 0.0027(17)
C111 0.040(2) 0.058(3) 0.038(2) -0.007(2) 0.0070(18) -0.007(2)
C112 0.040(2) 0.038(2) 0.068(3) 0.018(2) 0.011(2) -0.0017(19)
C113 0.040(3) 0.116(5) 0.057(3) 0.036(3) 0.002(2) 0.012(3)
C120 0.0175(17) 0.037(2) 0.064(3) -0.0135(19) 0.0037(17) 0.0005(15)
C121 0.0229(18) 0.039(2) 0.061(3) -0.010(2) 0.0089(18) 0.0034(16)
C122 0.025(2) 0.043(3) 0.127(5) -0.031(3) 0.017(3) -0.0066(19)
C123 0.031(2) 0.074(4) 0.070(3) -0.009(3) -0.008(2) 0.019(2)
C201 0.0258(16) 0.0192(15) 0.0245(17) 0.0034(13) -0.0009(13) 0.0036(13)
C202 0.0289(18) 0.0251(17) 0.0242(17) 0.0027(13) 0.0021(13) 0.0012(14)
C203 0.0331(19) 0.0296(19) 0.0291(19) -0.0032(15) -0.0021(15) -0.0021(15)
C204 0.0347(19) 0.0302(19) 0.0244(18) 0.0014(14) 0.0007(14) 0.0049(15)
C205 0.0298(18) 0.0266(18) 0.0266(18) 0.0030(14) 0.0047(14) 0.0039(14)
C206 0.0237(16) 0.0219(16) 0.0271(17) 0.0028(13) 0.0032(13) 0.0054(13)
C210 0.0268(17) 0.0262(18) 0.0324(19) -0.0004(14) 0.0071(14) -0.0019(14)
C211 0.042(2) 0.045(2) 0.040(2) -0.0016(18) 0.0152(18) -0.0104(19)
C212 0.042(2) 0.0241(18) 0.042(2) 0.0004(16) 0.0069(17) -0.0038(16)
C213 0.0262(19) 0.045(2) 0.041(2) 0.0018(18) -0.0006(16) -0.0028(17)
C220 0.040(2) 0.043(2) 0.030(2) -0.0060(17) -0.0002(16) 0.0013(18)
C221 0.058(3) 0.083(4) 0.028(2) -0.007(2) 0.007(2) -0.007(3)
C222 0.055(3) 0.095(4) 0.034(2) -0.007(3) -0.008(2) 0.015(3)
C223 0.097(4) 0.055(3) 0.039(3) -0.018(2) 0.005(3) 0.000(3)
C301 0.0212(15) 0.0155(14) 0.0270(17) 0.0013(12) 0.0076(13) 0.0001(12)
C302 0.0259(17) 0.0192(16) 0.0332(19) 0.0049(14) 0.0042(14) -0.0013(13)
C303 0.0307(19) 0.0223(17) 0.040(2) 0.0101(15) 0.0004(15) 0.0006(14)
C304 0.0299(18) 0.0195(17) 0.042(2) 0.0063(15) 0.0064(15) -0.0017(14)
C305 0.0287(18) 0.0211(17) 0.038(2) 0.0031(14) 0.0052(15) -0.0069(14)
C306 0.0245(17) 0.0192(16) 0.0318(18) 0.0017(13) 0.0064(14) -0.0003(13)
C310 0.0272(18) 0.0255(18) 0.037(2) 0.0049(15) -0.0021(15) -0.0045(14)
C311 0.045(2) 0.040(2) 0.031(2) 0.0038(17) -0.0015(17) -0.0008(18)
C312 0.0291(19) 0.035(2) 0.053(3) 0.0042(18) 0.0010(17) 0.0076(16)
C313 0.042(2) 0.037(2) 0.062(3) 0.009(2) -0.019(2) -0.0091(19)
C320 0.041(2) 0.0256(19) 0.055(3) 0.0151(18) -0.0027(19) -0.0091(17)
C321 0.065(4) 0.032(3) 0.152(7) 0.030(3) 0.009(4) 0.003(2)
C322 0.074(4) 0.037(3) 0.080(4) 0.022(2) -0.014(3) -0.027(2)
C323 0.117(5) 0.064(4) 0.055(3) 0.023(3) 0.004(3) -0.041(4)
N41 0.0281(15) 0.0221(15) 0.0359(17) -0.0031(12) 0.0037(13) -0.0019(12)
N42 0.0266(15) 0.0260(15) 0.0345(17) 0.0004(13) 0.0049(13) 0.0016(12)
N43 0.0265(15) 0.0276(15) 0.0291(16) -0.0022(12) 0.0077(12) 0.0019(12)
C41 0.0211(16) 0.0203(16) 0.0280(17) -0.0010(13) 0.0052(13) 0.0026(13)
C42 0.0221(16) 0.0160(15) 0.0271(17) -0.0019(13) 0.0032(13) 0.0022(13)
C43 0.0209(16) 0.0169(15) 0.0286(18) -0.0016(13) 0.0023(13) 0.0020(12)
O401 0.0289(15) 0.0254(14) 0.070(2) -0.0096(14) -0.0052(14) -0.0036(11)
C401 0.042(2) 0.035(2) 0.078(3) -0.008(2) -0.004(2) -0.0138(19)
O402 0.0334(15) 0.0324(15) 0.0441(17) -0.0010(12) -0.0053(12) 0.0096(12)
C402 0.059(3) 0.036(2) 0.057(3) -0.010(2) -0.001(2) 0.017(2)
O403 0.0441(16) 0.0295(14) 0.0334(14) 0.0000(11) 0.0125(12) 0.0066(12)
C403 0.098(4) 0.044(3) 0.050(3) 0.005(2) 0.025(3) 0.035(3)

loop_
_atom_type_symbol
_atom_type_description
_atom_type_scat_dispersion_real
_atom_type_scat_dispersion_imag
_atom_type_scat_source
C C 0.0033 0.0016 'International Tables Vol C Tables 4.2.6.8 and 6.1.1.4'
H H 0.0000 0.0000 'International Tables Vol C Tables 4.2.6.8 and 6.1.1.4'
B B 0.0013 0.0007 'International Tables Vol C Tables 4.2.6.8 and 6.1.1.4'
N N 0.0061 0.0033 'International Tables Vol C Tables 4.2.6.8 and 6.1.1.4'
O O 0.0106 0.0060 'International Tables Vol C Tables 4.2.6.8 and 6.1.1.4'
F F 0.0171 0.0103 'International Tables Vol C Tables 4.2.6.8 and 6.1.1.4'
Mn Mn 0.3368 0.7283 'International Tables Vol C Tables 4.2.6.8 and 6.1.1.4'

loop_
_geom_angle_atom_site_label_1
_geom_angle_atom_site_label_2
_geom_angle_atom_site_label_3
_geom_angle
_geom_angle_site_symmetry_1
_geom_angle_site_symmetry_3
O12 Mn1 O11 96.07(10) . .
O12 Mn1 N12 91.96(11) . .
O11 Mn1 N12 169.25(11) . .
O12 Mn1 N11 171.70(11) . .
O11 Mn1 N11 88.16(10) . .
N12 Mn1 N11 83.01(12) . .
O12 Mn1 N41 95.26(11) . .
O11 Mn1 N41 90.34(11) . .
N12 Mn1 N41 96.04(12) . .
N11 Mn1 N41 91.85(12) . .
O12 Mn1 O401 86.81(11) . .
O11 Mn1 O401 87.76(10) . .
N12 Mn1 O401 85.56(12) . .
N11 Mn1 O401 86.22(11) . .
N41 Mn1 O401 177.33(11) . .
O12 Mn1 Mn4 100.65(8) . .
O11 Mn1 Mn4 81.81(7) . .
N12 Mn1 Mn4 103.75(9) . .
N11 Mn1 Mn4 87.00(8) . .
N41 Mn1 Mn4 9.69(8) . .
O401 Mn1 Mn4 167.73(7) . .
O12 Mn1 Mn3 88.65(7) . .
O11 Mn1 Mn3 34.93(7) . .
N12 Mn1 Mn3 152.98(9) . .
N11 Mn1 Mn3 98.84(8) . .
N41 Mn1 Mn3 57.04(8) . .
O401 Mn1 Mn3 121.43(8) . .
Mn4 Mn1 Mn3 49.793(6) . .
O12 Mn1 Mn2 145.75(7) . .
O11 Mn1 Mn2 66.73(7) . .
N12 Mn1 Mn2 109.69(9) . .
N11 Mn1 Mn2 42.54(8) . .
N41 Mn1 Mn2 57.38(8) . .
O401 Mn1 Mn2 120.06(7) . .
Mn4 Mn1 Mn2 49.510(6) . .
Mn3 Mn1 Mn2 59.973(7) . .
O22 Mn2 O21 96.12(10) . .
O22 Mn2 N22 91.27(11) . .
O21 Mn2 N22 169.94(11) . .
O22 Mn2 N21 172.03(11) . .
O21 Mn2 N21 89.06(11) . .
N22 Mn2 N21 82.90(12) . .
O22 Mn2 N42 94.83(11) . .
O21 Mn2 N42 89.22(11) . .
N22 Mn2 N42 96.97(12) . .
N21 Mn2 N42 91.28(11) . .
O22 Mn2 O402 89.84(11) . .
O21 Mn2 O402 84.72(10) . .
N22 Mn2 O402 88.50(11) . .
N21 Mn2 O402 84.60(11) . .
N42 Mn2 O402 172.72(11) . .
O22 Mn2 Mn4 100.54(8) . .
O21 Mn2 Mn4 79.33(7) . .
N22 Mn2 Mn4 106.05(8) . .
N21 Mn2 Mn4 86.34(8) . .
N42 Mn2 Mn4 10.99(8) . .
O402 Mn2 Mn4 161.76(7) . .
O22 Mn2 Mn3 146.37(8) . .
O21 Mn2 Mn3 66.54(7) . .
N22 Mn2 Mn3 110.17(8) . .
N21 Mn2 Mn3 41.56(8) . .
N42 Mn2 Mn3 58.12(8) . .
O402 Mn2 Mn3 115.44(7) . .
Mn4 Mn2 Mn3 49.604(6) . .
O22 Mn2 Mn1 90.18(7) . .
O21 Mn2 Mn1 31.89(7) . .
N22 Mn2 Mn1 155.39(8) . .
N21 Mn2 Mn1 97.39(8) . .
N42 Mn2 Mn1 58.44(8) . .
O402 Mn2 Mn1 116.07(7) . .
Mn4 Mn2 Mn1 49.648(6) . .
Mn3 Mn2 Mn1 59.546(7) . .
O32 Mn3 O31 96.10(10) . .
O32 Mn3 N32 91.77(11) . .
O31 Mn3 N32 168.52(11) . .
O32 Mn3 N31 170.68(11) . .
O31 Mn3 N31 87.97(11) . .
N32 Mn3 N31 83.06(11) . .
O32 Mn3 N43 94.47(11) . .
O31 Mn3 N43 90.06(11) . .
N32 Mn3 N43 97.66(12) . .
N31 Mn3 N43 93.90(11) . .
O32 Mn3 O403 85.81(11) . .
O31 Mn3 O403 86.39(10) . .
N32 Mn3 O403 85.86(11) . .
N31 Mn3 O403 86.09(11) . .
N43 Mn3 O403 176.46(11) . .
O32 Mn3 Mn4 99.49(8) . .
O31 Mn3 Mn4 79.91(7) . .
N32 Mn3 Mn4 107.06(8) . .
N31 Mn3 Mn4 89.46(8) . .
N43 Mn3 Mn4 10.94(8) . .
O403 Mn3 Mn4 165.74(7) . .
O32 Mn3 Mn1 145.95(8) . .
O31 Mn3 Mn1 66.80(7) . .
N32 Mn3 Mn1 110.28(8) . .
N31 Mn3 Mn1 43.31(8) . .
N43 Mn3 Mn1 58.12(8) . .
O403 Mn3 Mn1 120.28(7) . .
Mn4 Mn3 Mn1 50.136(6) . .
O32 Mn3 Mn2 88.93(7) . .
O31 Mn3 Mn2 32.61(7) . .
N32 Mn3 Mn2 156.51(8) . .
N31 Mn3 Mn2 98.91(8) . .
N43 Mn3 Mn2 58.89(8) . .
O403 Mn3 Mn2 117.60(7) . .
Mn4 Mn3 Mn2 49.805(6) . .
Mn1 Mn3 Mn2 60.482(7) . .
C43 Mn4 C43 179.996(2) . 3_667
C43 Mn4 C42 88.53(13) . 3_667
C43 Mn4 C42 91.47(13) 3_667 3_667
C43 Mn4 C42 91.47(13) . .
C43 Mn4 C42 88.53(13) 3_667 .
C42 Mn4 C42 180.0(2) 3_667 .
C43 Mn4 C41 90.04(13) . .
C43 Mn4 C41 89.96(13) 3_667 .
C42 Mn4 C41 88.68(13) 3_667 .
C42 Mn4 C41 91.32(13) . .
C43 Mn4 C41 89.96(13) . 3_667
C43 Mn4 C41 90.04(13) 3_667 3_667
C42 Mn4 C41 91.32(13) 3_667 3_667
C42 Mn4 C41 88.68(13) . 3_667
C41 Mn4 C41 179.999(1) . 3_667
C43 Mn4 Mn3 7.54(9) . .
C43 Mn4 Mn3 172.45(9) 3_667 .
C42 Mn4 Mn3 93.92(9) 3_667 .
C42 Mn4 Mn3 86.08(9) . .
C41 Mn4 Mn3 84.89(9) . .
C41 Mn4 Mn3 95.11(9) 3_667 .
C43 Mn4 Mn2 86.42(9) . .
C43 Mn4 Mn2 93.57(9) 3_667 .
C42 Mn4 Mn2 172.71(9) 3_667 .
C42 Mn4 Mn2 7.29(9) . .
C41 Mn4 Mn2 86.07(9) . .
C41 Mn4 Mn2 93.93(9) 3_667 .
Mn3 Mn4 Mn2 80.591(8) . .
C43 Mn4 Mn1 85.66(9) . .
C43 Mn4 Mn1 94.34(9) 3_667 .
C42 Mn4 Mn1 93.55(9) 3_667 .
C42 Mn4 Mn1 86.45(9) . .
C41 Mn4 Mn1 6.64(9) . .
C41 Mn4 Mn1 173.36(9) 3_667 .
Mn3 Mn4 Mn1 80.071(7) . .
Mn2 Mn4 Mn1 80.841(8) . .
C1 O11 Mn1 123.7(2) . .
C101 O12 Mn1 130.9(2) . .
C3 O21 Mn2 124.99(19) . .
C201 O22 Mn2 131.3(2) . .
C5 O31 Mn3 124.52(19) . .
C301 O32 Mn3 131.3(2) . .
C11 N11 C13 122.0(3) . .
C11 N11 Mn1 126.5(2) . .
C13 N11 Mn1 110.9(2) . .
C17 N12 C14 120.3(3) . .
C17 N12 Mn1 124.7(3) . .
C14 N12 Mn1 114.8(2) . .
C21 N21 C23 121.9(3) . .
C21 N21 Mn2 126.1(2) . .
C23 N21 Mn2 110.9(2) . .
C27 N22 C24 119.8(3) . .
C27 N22 Mn2 125.0(2) . .
C24 N22 Mn2 114.8(2) . .
C31 N31 C33 122.1(3) . .
C31 N31 Mn3 126.6(2) . .
C33 N31 Mn3 110.5(2) . .
C37 N32 C34 120.5(3) . .
C37 N32 Mn3 124.7(2) . .
C34 N32 Mn3 114.7(2) . .
O11 C1 C2 121.5(3) . .
O11 C1 C6 118.2(3) . .
C2 C1 C6 120.2(3) . .
C1 C2 C3 119.8(3) . .
C1 C2 C11 120.9(3) . .
C3 C2 C11 119.2(3) . .
O21 C3 C4 121.6(3) . .
O21 C3 C2 118.5(3) . .
C4 C3 C2 120.0(3) . .
C5 C4 C3 119.5(3) . .
C5 C4 C21 119.4(3) . .
C3 C4 C21 121.1(3) . .
O31 C5 C6 121.2(3) . .
O31 C5 C4 117.5(3) . .
C6 C5 C4 121.3(3) . .
C5 C6 C1 118.8(3) . .
C5 C6 C31 121.2(3) . .
C1 C6 C31 120.0(3) . .
N11 C11 C2 120.7(3) . .
N11 C11 C12 119.5(3) . .
C2 C11 C12 119.7(3) . .
C11 C12 H12A 109.5 . .
C11 C12 H12B 109.5 . .
H12A C12 H12B 109.5 . .
C11 C12 H12C 109.5 . .
H12A C12 H12C 109.5 . .
H12B C12 H12C 109.5 . .
N11 C13 C14 108.8(3) . .
N11 C13 H13A 109.9 . .
C14 C13 H13A 109.9 . .
N11 C13 H13B 109.9 . .
C14 C13 H13B 109.9 . .
H13A C13 H13B 108.3 . .
N12 C14 C15 108.0(3) . .
N12 C14 C16 112.3(3) . .
C15 C14 C16 112.0(4) . .
N12 C14 C13 105.6(3) . .
C15 C14 C13 110.5(3) . .
C16 C14 C13 108.3(3) . .
C14 C15 H15A 109.5 . .
C14 C15 H15B 109.5 . .
H15A C15 H15B 109.5 . .
C14 C15 H15C 109.5 . .
H15A C15 H15C 109.5 . .
H15B C15 H15C 109.5 . .
C14 C16 H16A 109.5 . .
C14 C16 H16B 109.5 . .
H16A C16 H16B 109.5 . .
C14 C16 H16C 109.5 . .
H16A C16 H16C 109.5 . .
H16B C16 H16C 109.5 . .
N12 C17 C102 127.1(3) . .
N12 C17 H17A 116.4 . .
C102 C17 H17A 116.4 . .
N21 C21 C4 121.7(3) . .
N21 C21 C22 118.6(3) . .
C4 C21 C22 119.5(3) . .
C21 C22 H22A 109.5 . .
C21 C22 H22B 109.5 . .
H22A C22 H22B 109.5 . .
C21 C22 H22C 109.5 . .
H22A C22 H22C 109.5 . .
H22B C22 H22C 109.5 . .
N21 C23 C24 109.2(3) . .
N21 C23 H23A 109.8 . .
C24 C23 H23A 109.8 . .
N21 C23 H23B 109.8 . .
C24 C23 H23B 109.8 . .
H23A C23 H23B 108.3 . .
N22 C24 C25 107.3(3) . .
N22 C24 C23 105.7(3) . .
C25 C24 C23 111.3(3) . .
N22 C24 C26 112.2(3) . .
C25 C24 C26 112.0(3) . .
C23 C24 C26 108.3(3) . .
C24 C25 H25A 109.5 . .
C24 C25 H25B 109.5 . .
H25A C25 H25B 109.5 . .
C24 C25 H25C 109.5 . .
H25A C25 H25C 109.5 . .
H25B C25 H25C 109.5 . .
C24 C26 H26A 109.5 . .
C24 C26 H26B 109.5 . .
H26A C26 H26B 109.5 . .
C24 C26 H26C 109.5 . .
H26A C26 H26C 109.5 . .
H26B C26 H26C 109.5 . .
N22 C27 C202 127.2(3) . .
N22 C27 H27D 116.4 . .
C202 C27 H27D 116.4 . .
N31 C31 C6 120.7(3) . .
N31 C31 C32 119.2(3) . .
C6 C31 C32 120.0(3) . .
C31 C32 H32A 109.5 . .
C31 C32 H32B 109.5 . .
H32A C32 H32B 109.5 . .
C31 C32 H32C 109.5 . .
H32A C32 H32C 109.5 . .
H32B C32 H32C 109.5 . .
N31 C33 C34 108.7(3) . .
N31 C33 H33A 109.9 . .
C34 C33 H33A 109.9 . .
N31 C33 H33B 109.9 . .
C34 C33 H33B 109.9 . .
H33A C33 H33B 108.3 . .
N32 C34 C36 112.7(3) . .
N32 C34 C35 107.6(3) . .
C36 C34 C35 112.2(3) . .
N32 C34 C33 105.3(3) . .
C36 C34 C33 108.2(3) . .
C35 C34 C33 110.7(3) . .
C34 C35 H35A 109.5 . .
C34 C35 H35B 109.5 . .
H35A C35 H35B 109.5 . .
C34 C35 H35C 109.5 . .
H35A C35 H35C 109.5 . .
H35B C35 H35C 109.5 . .
C34 C36 H36A 109.5 . .
C34 C36 H36B 109.5 . .
H36A C36 H36B 109.5 . .
C34 C36 H36C 109.5 . .
H36A C36 H36C 109.5 . .
H36B C36 H36C 109.5 . .
N32 C37 C302 126.5(3) . .
N32 C37 H37A 116.7 . .
C302 C37 H37A 116.7 . .
O12 C101 C102 122.1(3) . .
O12 C101 C106 119.2(3) . .
C102 C101 C106 118.7(3) . .
C103 C102 C101 120.4(3) . .
C103 C102 C17 116.9(3) . .
C101 C102 C17 122.7(3) . .
C104 C103 C102 121.7(4) . .
C104 C103 H10A 119.1 . .
C102 C103 H10A 119.1 . .
C103 C104 C105 117.3(3) . .
C103 C104 C120 120.2(4) . .
C105 C104 C120 122.5(4) . .
C106 C105 C104 124.6(4) . .
C106 C105 H10B 117.7 . .
C104 C105 H10B 117.7 . .
C105 C106 C101 117.3(3) . .
C105 C106 C110 122.1(3) . .
C101 C106 C110 120.7(3) . .
C112 C110 C106 110.8(4) . .
C112 C110 C113 107.8(4) . .
C106 C110 C113 112.1(3) . .
C112 C110 C111 109.2(3) . .
C106 C110 C111 109.9(3) . .
C113 C110 C111 106.8(4) . .
C110 C111 H11A 109.5 . .
C110 C111 H11B 109.5 . .
H11A C111 H11B 109.5 . .
C110 C111 H11C 109.5 . .
H11A C111 H11C 109.5 . .
H11B C111 H11C 109.5 . .
C110 C112 H11D 109.5 . .
C110 C112 H11E 109.5 . .
H11D C112 H11E 109.5 . .
C110 C112 H11F 109.5 . .
H11D C112 H11F 109.5 . .
H11E C112 H11F 109.5 . .
C110 C113 H11G 109.5 . .
C110 C113 H11H 109.5 . .
H11G C113 H11H 109.5 . .
C110 C113 H11I 109.5 . .
H11G C113 H11I 109.5 . .
H11H C113 H11I 109.5 . .
C122 C120 C123 108.2(4) . .
C122 C120 C121 110.4(4) . .
C123 C120 C121 108.0(4) . .
C122 C120 C104 108.7(3) . .
C123 C120 C104 112.5(4) . .
C121 C120 C104 109.1(3) . .
C120 C121 H12D 109.5 . .
C120 C121 H12E 109.5 . .
H12D C121 H12E 109.5 . .
C120 C121 H12F 109.5 . .
H12D C121 H12F 109.5 . .
H12E C121 H12F 109.5 . .
C120 C122 H12G 109.5 . .
C120 C122 H12H 109.5 . .
H12G C122 H12H 109.5 . .
C120 C122 H12I 109.5 . .
H12G C122 H12I 109.5 . .
H12H C122 H12I 109.5 . .
C120 C123 H88A 109.5 . .
C120 C123 H88B 109.5 . .
H88A C123 H88B 109.5 . .
C120 C123 H88C 109.5 . .
H88A C123 H88C 109.5 . .
H88B C123 H88C 109.5 . .
O22 C201 C202 122.0(3) . .
O22 C201 C206 119.8(3) . .
C202 C201 C206 118.2(3) . .
C203 C202 C201 120.7(3) . .
C203 C202 C27 117.1(3) . .
C201 C202 C27 122.1(3) . .
C204 C203 C202 121.9(3) . .
C204 C203 H56A 119.1 . .
C202 C203 H56A 119.1 . .
C203 C204 C205 116.5(3) . .
C203 C204 C220 120.9(4) . .
C205 C204 C220 122.6(3) . .
C206 C205 C204 124.6(3) . .
C206 C205 H44A 117.7 . .
C204 C205 H44A 117.7 . .
C205 C206 C201 118.1(3) . .
C205 C206 C210 121.5(3) . .
C201 C206 C210 120.4(3) . .
C211 C210 C206 111.7(3) . .
C211 C210 C212 108.3(3) . .
C206 C210 C212 109.4(3) . .
C211 C210 C213 106.7(3) . .
C206 C210 C213 110.6(3) . .
C212 C210 C213 110.1(3) . .
C210 C211 H76A 109.5 . .
C210 C211 H76B 109.5 . .
H76A C211 H76B 109.5 . .
C210 C211 H76C 109.5 . .
H76A C211 H76C 109.5 . .
H76B C211 H76C 109.5 . .
C210 C212 H53A 109.5 . .
C210 C212 H53B 109.5 . .
H53A C212 H53B 109.5 . .
C210 C212 H53C 109.5 . .
H53A C212 H53C 109.5 . .
H53B C212 H53C 109.5 . .
C210 C213 H72A 109.5 . .
C210 C213 H72B 109.5 . .
H72A C213 H72B 109.5 . .
C210 C213 H72C 109.5 . .
H72A C213 H72C 109.5 . .
H72B C213 H72C 109.5 . .
C221 C220 C222 108.7(4) . .
C221 C220 C204 112.4(4) . .
C222 C220 C204 109.4(3) . .
C221 C220 C223 108.0(4) . .
C222 C220 C223 109.5(4) . .
C204 C220 C223 108.7(4) . .
C220 C221 H21A 109.5 . .
C220 C221 H21B 109.5 . .
H21A C221 H21B 109.5 . .
C220 C221 H21C 109.5 . .
H21A C221 H21C 109.5 . .
H21B C221 H21C 109.5 . .
C220 C222 H96A 109.5 . .
C220 C222 H96B 109.5 . .
H96A C222 H96B 109.5 . .
C220 C222 H96C 109.5 . .
H96A C222 H96C 109.5 . .
H96B C222 H96C 109.5 . .
C220 C223 H94A 109.5 . .
C220 C223 H94B 109.5 . .
H94A C223 H94B 109.5 . .
C220 C223 H94C 109.5 . .
H94A C223 H94C 109.5 . .
H94B C223 H94C 109.5 . .
O32 C301 C302 121.4(3) . .
O32 C301 C306 119.7(3) . .
C302 C301 C306 118.9(3) . .
C301 C302 C303 120.2(3) . .
C301 C302 C37 123.5(3) . .
C303 C302 C37 116.2(3) . .
C304 C303 C302 121.9(3) . .
C304 C303 H63A 119.1 . .
C302 C303 H63A 119.1 . .
C303 C304 C305 117.0(3) . .
C303 C304 C320 120.8(3) . .
C305 C304 C320 122.2(3) . .
C306 C305 C304 124.5(3) . .
C306 C305 H40A 117.7 . .
C304 C305 H40A 117.7 . .
C305 C306 C301 117.6(3) . .
C305 C306 C310 121.7(3) . .
C301 C306 C310 120.7(3) . .
C312 C310 C306 109.6(3) . .
C312 C310 C311 109.5(3) . .
C306 C310 C311 111.5(3) . .
C312 C310 C313 107.6(3) . .
C306 C310 C313 112.0(3) . .
C311 C310 C313 106.6(3) . .
C310 C311 H68A 109.5 . .
C310 C311 H68B 109.5 . .
H68A C311 H68B 109.5 . .
C310 C311 H68C 109.5 . .
H68A C311 H68C 109.5 . .
H68B C311 H68C 109.5 . .
C310 C312 H62A 109.5 . .
C310 C312 H62B 109.5 . .
H62A C312 H62B 109.5 . .
C310 C312 H62C 109.5 . .
H62A C312 H62C 109.5 . .
H62B C312 H62C 109.5 . .
C310 C313 H78A 109.5 . .
C310 C313 H78B 109.5 . .
H78A C313 H78B 109.5 . .
C310 C313 H78C 109.5 . .
H78A C313 H78C 109.5 . .
H78B C313 H78C 109.5 . .
C323 C320 C322 109.3(4) . .
C323 C320 C304 109.5(4) . .
C322 C320 C304 112.8(4) . .
C323 C320 C321 109.8(5) . .
C322 C320 C321 106.8(5) . .
C304 C320 C321 108.7(4) . .
C320 C321 H85A 109.5 . .
C320 C321 H85B 109.5 . .
H85A C321 H85B 109.5 . .
C320 C321 H85C 109.5 . .
H85A C321 H85C 109.5 . .
H85B C321 H85C 109.5 . .
C320 C322 H90A 109.5 . .
C320 C322 H90B 109.5 . .
H90A C322 H90B 109.5 . .
C320 C322 H90C 109.5 . .
H90A C322 H90C 109.5 . .
H90B C322 H90C 109.5 . .
C320 C323 H97A 109.5 . .
C320 C323 H97B 109.5 . .
H97A C323 H97B 109.5 . .
C320 C323 H97C 109.5 . .
H97A C323 H97C 109.5 . .
H97B C323 H97C 109.5 . .
C41 N41 Mn1 163.3(3) . .
C42 N42 Mn2 160.5(3) . .
C43 N43 Mn3 161.2(3) . .
N41 C41 Mn4 179.6(3) . .
N42 C42 Mn4 178.8(3) . .
N43 C43 Mn4 178.7(3) . .
C401 O401 Mn1 125.8(3) . .
C401 O401 H41O 120(4) . .
Mn1 O401 H41O 114(4) . .
O401 C401 H84A 109.5 . .
O401 C401 H84B 109.5 . .
H84A C401 H84B 109.5 . .
O401 C401 H84C 109.5 . .
H84A C401 H84C 109.5 . .
H84B C401 H84C 109.5 . .
C402 O402 Mn2 123.3(3) . .
C402 O402 H42O 113(4) . .
Mn2 O402 H42O 117(4) . .
O402 C402 H82A 109.5 . .
O402 C402 H82B 109.5 . .
H82A C402 H82B 109.5 . .
O402 C402 H82C 109.5 . .
H82A C402 H82C 109.5 . .
H82B C402 H82C 109.5 . .
C403 O403 Mn3 121.5(3) . .
C403 O403 H43O 119(7) . .
Mn3 O403 H43O 116(7) . .
O403 C403 H99A 109.5 . .
O403 C403 H99B 109.5 . .
H99A C403 H99B 109.5 . .
O403 C403 H99C 109.5 . .
H99A C403 H99C 109.5 . .
H99B C403 H99C 109.5 . .
O1M C1M O1MB 28.1(5) . .
O3MB C3M O3M 83(2) . .
F5B B2 F8B 128.7(11) . .
F5B B2 F7 84.8(8) . .
F8B B2 F7 146.1(11) . .
F5B B2 F6 131.9(9) . .
F8B B2 F6 43.7(8) . .
F7 B2 F6 113.0(8) . .
F5B B2 F7B 112.2(9) . .
F8B B2 F7B 113.9(10) . .
F7 B2 F7B 42.0(6) . .
F6 B2 F7B 109.7(7) . .
F5B B2 F8 92.6(8) . .
F8B B2 F8 75.7(10) . .
F7 B2 F8 111.7(9) . .
F6 B2 F8 117.9(8) . .
F7B B2 F8 78.8(7) . .
F5B B2 F5 30.1(5) . .
F8B B2 F5 104.0(10) . .
F7 B2 F5 105.8(8) . .
F6 B2 F5 102.9(7) . .
F7B B2 F5 141.2(8) . .
F8 B2 F5 104.0(7) . .
F5B B2 F6B 90.8(14) . .
F8B B2 F6B 112.0(16) . .
F7 B2 F6B 55.4(12) . .
F6 B2 F6B 68.4(13) . .
F7B B2 F6B 87.6(14) . .
F8 B2 F6B 166.3(15) . .
F5 B2 F6B 85.4(13) . .
F4 B1 F1 95.9(15) . .
F4 B1 F3 95.1(14) . .
F1 B1 F3 139.5(18) . .
F4 B1 F2 117.6(18) . .
F1 B1 F2 100.2(15) . .
F3 B1 F2 108.8(15) . .

loop_
_geom_bond_atom_site_label_1
_geom_bond_atom_site_label_2
_geom_bond_distance
_geom_bond_site_symmetry_2
Mn1 O12 1.876(2) .
Mn1 O11 1.894(2) .
Mn1 N12 1.985(3) .
Mn1 N11 1.987(3) .
Mn1 N41 2.207(3) .
Mn1 O401 2.350(3) .
Mn1 Mn4 5.2945(5) .
Mn1 Mn3 6.7944(7) .
Mn1 Mn2 6.8588(7) .
Mn2 O22 1.873(2) .
Mn2 O21 1.897(2) .
Mn2 N22 1.981(3) .
Mn2 N21 1.983(3) .
Mn2 N42 2.213(3) .
Mn2 O402 2.350(3) .
Mn2 Mn4 5.2836(5) .
Mn2 Mn3 6.8240(7) .
Mn3 O32 1.874(2) .
Mn3 O31 1.887(2) .
Mn3 N32 1.979(3) .
Mn3 N31 1.981(3) .
Mn3 N43 2.200(3) .
Mn3 O403 2.400(3) .
Mn3 Mn4 5.2679(5) .
Mn4 C43 1.988(3) .
Mn4 C43 1.988(3) 3_667
Mn4 C42 1.992(3) 3_667
Mn4 C42 1.992(3) .
Mn4 C41 1.993(3) .
Mn4 C41 1.993(3) 3_667
O11 C1 1.305(4) .
O12 C101 1.327(4) .
O21 C3 1.308(4) .
O22 C201 1.315(4) .
O31 C5 1.316(4) .
O32 C301 1.327(4) .
N11 C11 1.301(4) .
N11 C13 1.472(4) .
N12 C17 1.282(5) .
N12 C14 1.495(5) .
N21 C21 1.293(4) .
N21 C23 1.472(4) .
N22 C27 1.282(5) .
N22 C24 1.499(4) .
N31 C31 1.304(4) .
N31 C33 1.471(4) .
N32 C37 1.295(4) .
N32 C34 1.494(4) .
C1 C2 1.423(4) .
C1 C6 1.436(4) .
C2 C3 1.426(4) .
C2 C11 1.472(4) .
C3 C4 1.423(4) .
C4 C5 1.418(4) .
C4 C21 1.464(4) .
C5 C6 1.414(4) .
C6 C31 1.458(5) .
C11 C12 1.508(5) .
C12 H12A 0.9800 .
C12 H12B 0.9800 .
C12 H12C 0.9800 .
C13 C14 1.544(5) .
C13 H13A 0.9900 .
C13 H13B 0.9900 .
C14 C15 1.532(6) .
C14 C16 1.532(5) .
C15 H15A 0.9800 .
C15 H15B 0.9800 .
C15 H15C 0.9800 .
C16 H16A 0.9800 .
C16 H16B 0.9800 .
C16 H16C 0.9800 .
C17 C102 1.437(5) .
C17 H17A 0.9500 .
C21 C22 1.506(4) .
C22 H22A 0.9800 .
C22 H22B 0.9800 .
C22 H22C 0.9800 .
C23 C24 1.527(5) .
C23 H23A 0.9900 .
C23 H23B 0.9900 .
C24 C25 1.527(6) .
C24 C26 1.534(5) .
C25 H25A 0.9800 .
C25 H25B 0.9800 .
C25 H25C 0.9800 .
C26 H26A 0.9800 .
C26 H26B 0.9800 .
C26 H26C 0.9800 .
C27 C202 1.436(5) .
C27 H27D 0.9500 .
C31 C32 1.507(4) .
C32 H32A 0.9800 .
C32 H32B 0.9800 .
C32 H32C 0.9800 .
C33 C34 1.535(5) .
C33 H33A 0.9900 .
C33 H33B 0.9900 .
C34 C36 1.524(5) .
C34 C35 1.528(5) .
C35 H35A 0.9800 .
C35 H35B 0.9800 .
C35 H35C 0.9800 .
C36 H36A 0.9800 .
C36 H36B 0.9800 .
C36 H36C 0.9800 .
C37 C302 1.435(5) .
C37 H37A 0.9500 .
C101 C102 1.418(5) .
C101 C106 1.430(5) .
C102 C103 1.409(5) .
C103 C104 1.369(6) .
C103 H10A 0.9500 .
C104 C105 1.399(6) .
C104 C120 1.545(5) .
C105 C106 1.395(5) .
C105 H10B 0.9500 .
C106 C110 1.534(6) .
C110 C112 1.530(6) .
C110 C113 1.540(6) .
C110 C111 1.544(6) .
C111 H11A 0.9800 .
C111 H11B 0.9800 .
C111 H11C 0.9800 .
C112 H11D 0.9800 .
C112 H11E 0.9800 .
C112 H11F 0.9800 .
C113 H11G 0.9800 .
C113 H11H 0.9800 .
C113 H11I 0.9800 .
C120 C122 1.518(6) .
C120 C123 1.534(7) .
C120 C121 1.536(6) .
C121 H12D 0.9800 .
C121 H12E 0.9800 .
C121 H12F 0.9800 .
C122 H12G 0.9800 .
C122 H12H 0.9800 .
C122 H12I 0.9800 .
C123 H88A 0.9800 .
C123 H88B 0.9800 .
C123 H88C 0.9800 .
C201 C202 1.421(5) .
C201 C206 1.424(5) .
C202 C203 1.404(5) .
C203 C204 1.382(5) .
C203 H56A 0.9500 .
C204 C205 1.406(5) .
C204 C220 1.532(5) .
C205 C206 1.390(5) .
C205 H44A 0.9500 .
C206 C210 1.534(5) .
C210 C211 1.531(5) .
C210 C212 1.535(5) .
C210 C213 1.539(5) .
C211 H76A 0.9800 .
C211 H76B 0.9800 .
C211 H76C 0.9800 .
C212 H53A 0.9800 .
C212 H53B 0.9800 .
C212 H53C 0.9800 .
C213 H72A 0.9800 .
C213 H72B 0.9800 .
C213 H72C 0.9800 .
C220 C221 1.520(6) .
C220 C222 1.521(6) .
C220 C223 1.549(7) .
C221 H21A 0.9800 .
C221 H21B 0.9800 .
C221 H21C 0.9800 .
C222 H96A 0.9800 .
C222 H96B 0.9800 .
C222 H96C 0.9800 .
C223 H94A 0.9800 .
C223 H94B 0.9800 .
C223 H94C 0.9800 .
C301 C302 1.410(5) .
C301 C306 1.426(5) .
C302 C303 1.421(5) .
C303 C304 1.370(5) .
C303 H63A 0.9500 .
C304 C305 1.400(5) .
C304 C320 1.537(5) .
C305 C306 1.396(5) .
C305 H40A 0.9500 .
C306 C310 1.533(5) .
C310 C312 1.529(5) .
C310 C311 1.541(5) .
C310 C313 1.543(5) .
C311 H68A 0.9800 .
C311 H68B 0.9800 .
C311 H68C 0.9800 .
C312 H62A 0.9800 .
C312 H62B 0.9800 .
C312 H62C 0.9800 .
C313 H78A 0.9800 .
C313 H78B 0.9800 .
C313 H78C 0.9800 .
C320 C323 1.509(7) .
C320 C322 1.518(6) .
C320 C321 1.540(7) .
C321 H85A 0.9800 .
C321 H85B 0.9800 .
C321 H85C 0.9800 .
C322 H90A 0.9800 .
C322 H90B 0.9800 .
C322 H90C 0.9800 .
C323 H97A 0.9800 .
C323 H97B 0.9800 .
C323 H97C 0.9800 .
N41 C41 1.148(4) .
N42 C42 1.148(4) .
N43 C43 1.148(4) .
O401 C401 1.417(5) .
O401 H41O 0.846(10) .
C401 H84A 0.9800 .
C401 H84B 0.9800 .
C401 H84C 0.9800 .
O402 C402 1.420(5) .
O402 H42O 0.842(10) .
C402 H82A 0.9800 .
C402 H82B 0.9800 .
C402 H82C 0.9800 .
O403 C403 1.428(5) .
O403 H43O 0.848(10) .
C403 H99A 0.9800 .
C403 H99B 0.9800 .
C403 H99C 0.9800 .
O1M C1M 1.407(11) .
O1MB C1M 1.417(12) .
O2M C2M 1.397(9) .
O3M C3M 1.358(18) .
O3MB C3M 1.25(4) .
C4M O4M 1.316(11) .
O5M C5M 1.448(9) .
B2 F5B 1.303(10) .
B2 F8B 1.335(12) .
B2 F7 1.352(10) .
B2 F6 1.357(9) .
B2 F7B 1.372(9) .
B2 F8 1.377(9) .
B2 F5 1.392(9) .
B2 F6B 1.416(14) .
B1 F4 1.274(13) .
B1 F1 1.282(12) .
B1 F3 1.311(12) .
B1 F2 1.351(13) .
